data_2219215
loop_
_publ_author_name
'Wang, Su-Qing'
'Jian, Fang-Fang'
'Liu, Huan-Qiang'

_publ_section_title
;
 <i>N</i>-(Imidazol-1-ylmethyl)phthalimide
;
_journal_coeditor_code AT2605
_journal_issue 9
_journal_name_full 'Acta Crystallographica Section E'
_journal_page_first o1750
_journal_paper_doi 10.1107/S1600536808025154
_journal_volume 64
_journal_year 2008
_chemical_formula_iupac 'C12 H9 N3 O2'
_chemical_formula_moiety 'C12 H9 N3 O2'
_chemical_formula_sum 'C12 H9 N3 O2'
_chemical_formula_weight 227.22
_chemical_name_common <i>N</i>-(Imidazol-1-ylmethyl)phthalimide
_chemical_name_systematic
;
2-(Imidazol-1-ylmethyl)isoindole-1,3-dione
;
_space_group_IT_number 14
_symmetry_cell_setting monoclinic
_symmetry_space_group_name_Hall '-P 2ybc'
_symmetry_space_group_name_H-M 'P 1 21/c 1'
_atom_sites_solution_hydrogens geom
_atom_sites_solution_primary direct
_atom_sites_solution_secondary difmap
_audit_creation_method SHELXL-97
_cell_angle_alpha 90.00
_cell_angle_beta 105.5540(10)
_cell_angle_gamma 90.00
_cell_formula_units_Z 4
_cell_length_a 7.9905(6)
_cell_length_b 19.8096(15)
_cell_length_c 6.9229(5)
_cell_measurement_reflns_used 2256
_cell_measurement_temperature 273(2)
_cell_measurement_theta_max 28.34
_cell_measurement_theta_min 2.06
_cell_volume 1055.69(14)
_computing_cell_refinement 'SAINT (Bruker, 1997)'
_computing_data_collection 'SMART (Bruker, 1997)'
_computing_data_reduction 'SAINT (Bruker, 1997)'
_computing_molecular_graphics 'SHELXTL (Sheldrick, 2008)'
_computing_publication_material 'SHELXTL (Sheldrick, 2008)'
_computing_structure_refinement 'SHELXL97 (Sheldrick, 2008)'
_computing_structure_solution 'SHELXS97 (Sheldrick, 2008)'
_diffrn_ambient_temperature 293(2)
_diffrn_measured_fraction_theta_full 0.970
_diffrn_measured_fraction_theta_max 0.970
_diffrn_measurement_device_type 'Bruker SMART CCD area-detector'
_diffrn_measurement_method '\f and \w'
_diffrn_radiation_monochromator graphite
_diffrn_radiation_source 'fine-focus sealed tube'
_diffrn_radiation_type MoK\a
_diffrn_radiation_wavelength 0.71073
_diffrn_reflns_av_R_equivalents 0.0271
_diffrn_reflns_av_sigmaI/netI 0.0359
_diffrn_reflns_limit_h_max 10
_diffrn_reflns_limit_h_min -7
_diffrn_reflns_limit_k_max 26
_diffrn_reflns_limit_k_min -25
_diffrn_reflns_limit_l_max 9
_diffrn_reflns_limit_l_min -8
_diffrn_reflns_number 6792
_diffrn_reflns_theta_full 28.34
_diffrn_reflns_theta_max 28.34
_diffrn_reflns_theta_min 2.06
_exptl_absorpt_coefficient_mu 0.101
_exptl_absorpt_correction_type none
_exptl_crystal_colour colourless
_exptl_crystal_density_diffrn 1.430
_exptl_crystal_density_method 'not measured'
_exptl_crystal_description bar
_exptl_crystal_F_000 472
_exptl_crystal_size_max 0.2
_exptl_crystal_size_mid 0.15
_exptl_crystal_size_min 0.15
_refine_diff_density_max 0.239
_refine_diff_density_min -0.146
_refine_ls_extinction_coef 0.008(2)
_refine_ls_extinction_expression Fc^*^=kFc[1+0.001xFc^2^\l^3^/sin(2\q)]^-1/4^
_refine_ls_extinction_method 'SHELXL97 (Sheldrick, 2008)'
_refine_ls_goodness_of_fit_ref 1.028
_refine_ls_hydrogen_treatment constr
_refine_ls_matrix_type full
_refine_ls_number_parameters 155
_refine_ls_number_reflns 2556
_refine_ls_number_restraints 0
_refine_ls_restrained_S_all 1.028
_refine_ls_R_factor_all 0.0569
_refine_ls_R_factor_gt 0.0394
_refine_ls_shift/su_max 0.000
_refine_ls_shift/su_mean 0.000
_refine_ls_structure_factor_coef Fsqd
_refine_ls_weighting_details 'calc w=1/[\s^2^(Fo^2^)+(0.0428P)^2^+0.1392P] where P=(Fo^2^+2Fc^2^)/3'
_refine_ls_weighting_scheme calc
_refine_ls_wR_factor_gt 0.0918
_refine_ls_wR_factor_ref 0.1008
_reflns_number_gt 1868
_reflns_number_total 2556
_reflns_threshold_expression I>2\s(I)
_cod_data_source_file at2605.cif
_cod_data_source_block I
_cod_original_sg_symbol_H-M 'P 21/c'
_cod_database_code 2219215
_cod_database_fobs_code 2219215

loop_
_symmetry_equiv_pos_as_xyz
'x, y, z'
'-x, y+1/2, -z+1/2'
'-x, -y, -z'
'x, -y-1/2, z-1/2'

loop_
_atom_site_type_symbol
_atom_site_label
_atom_site_fract_x
_atom_site_fract_y
_atom_site_fract_z
_atom_site_U_iso_or_equiv
_atom_site_adp_type
_atom_site_calc_flag
_atom_site_refinement_flags
_atom_site_occupancy
O O1 0.38144(13) 0.59386(5) 0.45690(16) 0.0582(3) Uani d . 1
O O2 0.88708(13) 0.71264(5) 0.64832(19) 0.0713(3) Uani d . 1
N N1 0.79858(19) 0.51519(6) 0.1175(2) 0.0656(4) Uani d . 1
N N2 0.80767(14) 0.55831(5) 0.41391(16) 0.0424(3) Uani d . 1
N N3 0.65627(13) 0.63862(5) 0.56497(15) 0.0407(3) Uani d . 1
C C1 0.7178(2) 0.52112(7) 0.2578(2) 0.0535(4) Uani d . 1
H H1B 0.6103 0.5018 0.2505 0.064 Uiso calc R 1
C C2 0.9506(2) 0.55038(7) 0.1900(3) 0.0604(4) Uani d . 1
H H2A 1.0367 0.5550 0.1234 0.073 Uiso calc R 1
C C3 0.95804(18) 0.57721(7) 0.3700(2) 0.0518(4) Uani d . 1
H H3A 1.0472 0.6033 0.4488 0.062 Uiso calc R 1
C C4 0.75385(19) 0.57605(6) 0.5912(2) 0.0471(3) Uani d . 1
H H4A 0.8558 0.5806 0.7042 0.057 Uiso calc R 1
H H4B 0.6827 0.5400 0.6216 0.057 Uiso calc R 1
C C5 0.47554(17) 0.64220(6) 0.49665(18) 0.0402(3) Uani d . 1
C C6 0.43317(15) 0.71539(6) 0.48572(17) 0.0382(3) Uani d . 1
C C7 0.27516(18) 0.74781(7) 0.4294(2) 0.0510(3) Uani d . 1
H H7A 0.1717 0.7237 0.3900 0.061 Uiso calc R 1
C C8 0.2764(2) 0.81774(8) 0.4338(2) 0.0582(4) Uani d . 1
H H8A 0.1715 0.8410 0.3980 0.070 Uiso calc R 1
C C9 0.4295(2) 0.85355(7) 0.4899(2) 0.0540(4) Uani d . 1
H H9A 0.4259 0.9005 0.4911 0.065 Uiso calc R 1
C C10 0.58863(18) 0.82107(7) 0.54462(18) 0.0476(3) Uani d . 1
H H10A 0.6922 0.8452 0.5817 0.057 Uiso calc R 1
C C11 0.58717(16) 0.75136(6) 0.54189(17) 0.0387(3) Uani d . 1
C C12 0.73314(17) 0.70263(6) 0.59332(19) 0.0441(3) Uani d . 1

loop_
_atom_site_aniso_label
_atom_site_aniso_U_11
_atom_site_aniso_U_22
_atom_site_aniso_U_33
_atom_site_aniso_U_12
_atom_site_aniso_U_13
_atom_site_aniso_U_23
O1 0.0538(6) 0.0424(6) 0.0806(8) -0.0112(4) 0.0217(5) -0.0014(5)
O2 0.0410(6) 0.0627(7) 0.1006(9) -0.0031(5) 0.0027(6) -0.0102(6)
N1 0.0894(10) 0.0504(7) 0.0696(9) -0.0025(7) 0.0429(8) -0.0105(6)
N2 0.0453(6) 0.0332(5) 0.0525(6) 0.0058(4) 0.0200(5) 0.0031(5)
N3 0.0417(6) 0.0354(6) 0.0464(6) 0.0046(4) 0.0141(5) -0.0016(4)
C1 0.0633(9) 0.0393(7) 0.0639(9) -0.0074(6) 0.0273(7) -0.0080(6)
C2 0.0676(10) 0.0490(8) 0.0787(11) 0.0133(7) 0.0439(9) 0.0093(8)
C3 0.0412(8) 0.0447(7) 0.0723(10) 0.0066(6) 0.0200(7) 0.0079(7)
C4 0.0543(8) 0.0416(7) 0.0480(7) 0.0114(6) 0.0184(6) 0.0063(6)
C5 0.0440(7) 0.0390(7) 0.0411(7) -0.0014(5) 0.0173(5) 0.0002(5)
C6 0.0425(7) 0.0377(6) 0.0353(6) 0.0014(5) 0.0122(5) -0.0005(5)
C7 0.0437(8) 0.0503(8) 0.0565(8) 0.0053(6) 0.0090(6) -0.0003(6)
C8 0.0590(9) 0.0540(9) 0.0558(9) 0.0200(7) 0.0054(7) 0.0026(7)
C9 0.0767(11) 0.0362(7) 0.0453(7) 0.0095(7) 0.0095(7) 0.0013(6)
C10 0.0610(9) 0.0378(7) 0.0421(7) -0.0048(6) 0.0109(6) -0.0034(5)
C11 0.0448(7) 0.0378(7) 0.0339(6) 0.0002(5) 0.0111(5) -0.0029(5)
C12 0.0428(7) 0.0439(7) 0.0444(7) -0.0018(6) 0.0095(6) -0.0055(5)

loop_
_atom_type_symbol
_atom_type_description
_atom_type_scat_dispersion_real
_atom_type_scat_dispersion_imag
_atom_type_scat_source
C C 0.0033 0.0016 'International Tables Vol C Tables 4.2.6.8 and 6.1.1.4'
H H 0.0000 0.0000 'International Tables Vol C Tables 4.2.6.8 and 6.1.1.4'
N N 0.0061 0.0033 'International Tables Vol C Tables 4.2.6.8 and 6.1.1.4'
O O 0.0106 0.0060 'International Tables Vol C Tables 4.2.6.8 and 6.1.1.4'

loop_
_geom_angle_atom_site_label_1
_geom_angle_atom_site_label_2
_geom_angle_atom_site_label_3
_geom_angle
C1 N1 C2 104.28(13)
C1 N2 C3 106.40(12)
C1 N2 C4 126.73(12)
C3 N2 C4 126.86(12)
C5 N3 C12 112.14(10)
C5 N3 C4 123.97(11)
C12 N3 C4 123.78(11)
N1 C1 N2 112.51(13)
N1 C1 H1B 123.7
N2 C1 H1B 123.7
C3 C2 N1 110.84(13)
C3 C2 H2A 124.6
N1 C2 H2A 124.6
C2 C3 N2 105.96(13)
C2 C3 H3A 127.0
N2 C3 H3A 127.0
N2 C4 N3 111.91(10)
N2 C4 H4A 109.2
N3 C4 H4A 109.2
N2 C4 H4B 109.2
N3 C4 H4B 109.2
H4A C4 H4B 107.9
O1 C5 N3 124.30(12)
O1 C5 C6 130.18(13)
N3 C5 C6 105.53(10)
C7 C6 C11 121.21(12)
C7 C6 C5 130.44(12)
C11 C6 C5 108.34(11)
C6 C7 C8 117.36(13)
C6 C7 H7A 121.3
C8 C7 H7A 121.3
C9 C8 C7 121.47(13)
C9 C8 H8A 119.3
C7 C8 H8A 119.3
C8 C9 C10 121.27(13)
C8 C9 H9A 119.4
C10 C9 H9A 119.4
C11 C10 C9 117.21(13)
C11 C10 H10A 121.4
C9 C10 H10A 121.4
C10 C11 C6 121.47(12)
C10 C11 C12 130.15(12)
C6 C11 C12 108.38(11)
O2 C12 N3 124.54(12)
O2 C12 C11 129.87(13)
N3 C12 C11 105.59(11)

loop_
_geom_bond_atom_site_label_1
_geom_bond_atom_site_label_2
_geom_bond_distance
_geom_bond_publ_flag
O1 C5 1.2030(15) ?
O2 C12 1.2026(15) ?
N1 C1 1.3075(18) no
N1 C2 1.373(2) no
N2 C1 1.3455(17) no
N2 C3 1.3683(16) no
N2 C4 1.4487(16) no
N3 C5 1.3957(17) no
N3 C12 1.3996(16) no
N3 C4 1.4496(15) no
C1 H1B 0.9300 ?
C2 C3 1.341(2) ?
C2 H2A 0.9300 ?
C3 H3A 0.9300 ?
C4 H4A 0.9700 ?
C4 H4B 0.9700 ?
C5 C6 1.4861(17) ?
C6 C7 1.3764(18) ?
C6 C11 1.3843(17) ?
C7 C8 1.386(2) ?
C7 H7A 0.9300 ?
C8 C9 1.377(2) ?
C8 H8A 0.9300 ?
C9 C10 1.3845(19) ?
C9 H9A 0.9300 ?
C10 C11 1.3810(18) ?
C10 H10A 0.9300 ?
C11 C12 1.4820(18) ?

loop_
_geom_contact_atom_site_label_1
_geom_contact_atom_site_label_2
_geom_contact_distance
_geom_contact_site_symmetry_2
_geom_contact_publ_flag
Cg1 Cg1 3.8831(9) 3_766 y
Cg2 Cg3 3.6985(8) 4_564 y
Cg2 Cg3 3.6469(8) 4_565 y
Cg3 Cg2 3.6469(8) 4_564 y
Cg3 Cg2 3.6985(8) 4_565 y
Cg3 Cg3 3.7214(8) 4_564 y
Cg3 Cg3 3.7214(8) 4_565 y

loop_
_geom_hbond_atom_site_label_D
_geom_hbond_atom_site_label_H
_geom_hbond_atom_site_label_A
_geom_hbond_site_symmetry_A
_geom_hbond_distance_DH
_geom_hbond_distance_HA
_geom_hbond_distance_DA
_geom_hbond_angle_DHA
_geom_hbond_publ_flag
C10 H10A Cg1 2_645 0.93 2.94 3.6105(15) 130 y

loop_
_cod_related_entry_id
_cod_related_entry_database
_cod_related_entry_code
1 ChemSpider 2975949
